data_7157473
loop_
_publ_author_name
'Lin, Qifu'
'Yao, Yongqi'
'Yang, Wen'
'Tan, Yun'
'Chen, Shuqi'
'Chen, Donghan'
'Yang, Dingqiao'

_publ_section_title
;
 Copper-catalyzed diastereoselective hydrothioetherification of
 oxa(aza)benzonorbornadienes.
;
_journal_issue 18
_journal_name_full 'Organic &amp; biomolecular chemistry'
_journal_page_first 3575
_journal_page_last 3584
_journal_paper_doi 10.1039/d0ob00659a
_journal_volume 18
_journal_year 2020
_chemical_formula_moiety 'C18 H18 O3 S'
_chemical_formula_sum 'C18 H18 O3 S'
_chemical_formula_weight 314.38
_space_group_crystal_system monoclinic
_space_group_IT_number 14
_space_group_name_Hall '-P 2yn'
_space_group_name_H-M_alt 'P 1 21/n 1'
_atom_sites_solution_hydrogens geom
_atom_sites_solution_primary dual
_audit_creation_date 2019-12-05
_audit_creation_method
;
Olex2 1.3
(compiled Nov 21 2019 18:26:39 for OlexSys, GUI svn.r6003)
;
_audit_update_record
;
2019-12-05 deposited with the CCDC.	2020-04-20 downloaded from the CCDC.
;
_cell_angle_alpha 90
_cell_angle_beta 91.085(2)
_cell_angle_gamma 90
_cell_formula_units_Z 4
_cell_length_a 5.54660(10)
_cell_length_b 9.9811(2)
_cell_length_c 27.5422(5)
_cell_measurement_reflns_used 4003
_cell_measurement_temperature 150.00(10)
_cell_measurement_theta_max 73.4690
_cell_measurement_theta_min 3.2240
_cell_volume 1524.50(5)
_computing_cell_refinement 'CrysAlisPro 1.171.39.28b (Rigaku OD, 2015)'
_computing_data_collection 'CrysAlisPro 1.171.39.28b (Rigaku OD, 2015)'
_computing_data_reduction 'CrysAlisPro 1.171.39.28b (Rigaku OD, 2015)'
_computing_molecular_graphics 'Olex2 1.3 (Dolomanov et al., 2009)'
_computing_publication_material 'Olex2 1.3 (Dolomanov et al., 2009)'
_computing_structure_refinement 'SHELXL 2014/7 (Sheldrick, 2015)'
_computing_structure_solution 'SHELXT 2014/5 (Sheldrick, 2014)'
_diffrn_ambient_environment N~2~
_diffrn_ambient_temperature 150.00(10)
_diffrn_detector 'CCD plate'
_diffrn_measured_fraction_theta_full 0.999
_diffrn_measured_fraction_theta_max 0.999
_diffrn_measurement_details
;
List of Runs (angles in degrees, time in seconds):

  # Type    Start    End  Width  t~exp~   \w     \q     \k     \f   Frames
#--------------------------------------------------------------------------
  1  \w    -88.00 -30.00   0.50    0.99    --    0.00 -19.00 150.00  116
  2  \w    -38.00  25.00   0.50    0.99    --    0.00 -77.00  30.00  126
  3  \w    -21.00   8.00   0.50    0.99    --    0.00 -19.00 150.00   58
  4  \w     72.00 155.00   0.50    3.97    --   95.20  15.00   0.00  166
  5  \w     73.00 145.00   0.50    3.97    --   95.20  61.00-120.00  144
  6  \w     17.00  43.00   0.50    3.97    --   95.20 -45.00  90.00   52
  7  \w     65.00  96.00   0.50    3.97    --   95.20 -45.00-150.00   62
  8  \w     50.00 115.00   0.50    3.97    --   95.20 -45.00  90.00  130
  9  \w      7.00 117.00   0.50    3.97    --   95.20 -61.00  90.00  220
 10  \w     80.00 106.00   0.50    3.97    --   95.20  45.00-120.00   52
 11  \w     46.00 112.00   0.50    3.97    --   95.20 -30.00-150.00  132
;
_diffrn_measurement_device 'four-circle diffractometer'
_diffrn_measurement_device_type 'XtaLAB AFC12 (RINC): Kappa dual home/near'
_diffrn_measurement_method '\w scans'
_diffrn_orient_matrix_type 'CrysAlisPro convention (1999,Acta A55,543-557)'
_diffrn_orient_matrix_UB_11 -0.1129952000
_diffrn_orient_matrix_UB_12 0.1222776000
_diffrn_orient_matrix_UB_13 0.0249950000
_diffrn_orient_matrix_UB_21 0.0889830000
_diffrn_orient_matrix_UB_22 -0.0528064000
_diffrn_orient_matrix_UB_23 0.0497784000
_diffrn_orient_matrix_UB_31 0.2375248000
_diffrn_orient_matrix_UB_32 0.0779542000
_diffrn_orient_matrix_UB_33 -0.0055388000
_diffrn_radiation_monochromator graphite
_diffrn_radiation_probe x-ray
_diffrn_radiation_type 'Cu K\a'
_diffrn_radiation_wavelength 1.54184
_diffrn_reflns_av_R_equivalents 0.0382
_diffrn_reflns_av_unetI/netI 0.0475
_diffrn_reflns_Laue_measured_fraction_full 0.999
_diffrn_reflns_Laue_measured_fraction_max 0.999
_diffrn_reflns_limit_h_max 6
_diffrn_reflns_limit_h_min -5
_diffrn_reflns_limit_k_max 11
_diffrn_reflns_limit_k_min -11
_diffrn_reflns_limit_l_max 33
_diffrn_reflns_limit_l_min -32
_diffrn_reflns_number 6733
_diffrn_reflns_point_group_measured_fraction_full 0.999
_diffrn_reflns_point_group_measured_fraction_max 0.999
_diffrn_reflns_theta_full 67.479
_diffrn_reflns_theta_max 67.479
_diffrn_reflns_theta_min 3.210
_diffrn_source 'fine-focus sealed X-ray tube'
_diffrn_source_type 'Enhance (Cu) X-ray Source'
_exptl_absorpt_coefficient_mu 1.971
_exptl_absorpt_correction_T_max 1.00000
_exptl_absorpt_correction_T_min 0.67995
_exptl_absorpt_correction_type multi-scan
_exptl_absorpt_process_details
;
CrysAlisPro 1.171.39.28b (Rigaku Oxford Diffraction, 2015)
Empirical absorption correction using spherical harmonics,
 implemented in SCALE3 ABSPACK scaling algorithm.
;
_exptl_crystal_colour 'clear light colourless'
_exptl_crystal_colour_lustre clear
_exptl_crystal_colour_modifier light
_exptl_crystal_colour_primary colourless
_exptl_crystal_density_diffrn 1.370
_exptl_crystal_description needle
_exptl_crystal_F_000 664
_exptl_crystal_size_max 0.15
_exptl_crystal_size_mid 0.14
_exptl_crystal_size_min 0.02
_refine_diff_density_max 0.270
_refine_diff_density_min -0.395
_refine_diff_density_rms 0.058
_refine_ls_extinction_method none
_refine_ls_goodness_of_fit_ref 1.069
_refine_ls_hydrogen_treatment constr
_refine_ls_matrix_type full
_refine_ls_number_parameters 201
_refine_ls_number_reflns 2749
_refine_ls_number_restraints 0
_refine_ls_restrained_S_all 1.069
_refine_ls_R_factor_all 0.0441
_refine_ls_R_factor_gt 0.0404
_refine_ls_shift/su_max 0.002
_refine_ls_shift/su_mean 0.000
_refine_ls_structure_factor_coef Fsqd
_refine_ls_weighting_details 'w=1/[\s^2^(Fo^2^)+(0.0664P)^2^+0.4318P] where P=(Fo^2^+2Fc^2^)/3'
_refine_ls_weighting_scheme calc
_refine_ls_wR_factor_gt 0.1143
_refine_ls_wR_factor_ref 0.1178
_reflns_Friedel_coverage 0.000
_reflns_number_gt 2469
_reflns_number_total 2749
_reflns_threshold_expression 'I > 2\s(I)'
_cod_data_source_file d0ob00659a2.cif
_cod_data_source_block wang_20191205
_cod_depositor_comments 'Adding full bibliography for 7157473.cif.'
_cod_database_code 7157473
_shelx_shelxl_version_number 2014/7
_shelx_space_group_comment
;
The symmetry employed for this shelxl refinement is uniquely defined
by the following loop, which should always be used as a source of
symmetry information in preference to the above space-group names.
They are only intended as comments.
;
_shelx_estimated_absorpt_t_max 0.962
_shelx_estimated_absorpt_t_min 0.756
_reflns_odcompleteness_completeness 99.90
_reflns_odcompleteness_iscentric 1
_reflns_odcompleteness_theta 66.97
_olex2_refinement_description
;
1. Fixed Uiso
 At 1.2 times of:
  All C(H) groups, All C(H,H) groups
 At 1.5 times of:
  All C(H,H,H) groups
2.a Ternary CH refined with riding coordinates:
 C007(H007), C00A(H00A), C00G(H00G)
2.b Secondary CH2 refined with riding coordinates:
 C00F(H00D,H00F)
2.c Aromatic/amide H refined with riding coordinates:
 C00B(H00B), C00C(H00C), C00E(H00E), C00H(H00H), C00J(H00L), C00K(H00M),
 C00L(H00N)
2.d Idealised Me refined as rotating group:
 C00I(H00I,H00J,H00K), C00M(H00O,H00P,H00Q)
;
_olex2_submission_special_instructions 'No special instructions were received'
_oxdiff_exptl_absorpt_empirical_details
;
Empirical correction (ABSPACK) includes:
- Absorption correction using spherical harmonics
- Frame scaling
;
_oxdiff_exptl_absorpt_empirical_full_max 1.413
_oxdiff_exptl_absorpt_empirical_full_min 0.617

loop_
_space_group_symop_operation_xyz
'x, y, z'
'-x+1/2, y+1/2, -z+1/2'
'-x, -y, -z'
'x-1/2, -y-1/2, z-1/2'

loop_
_atom_site_label
_atom_site_type_symbol
_atom_site_fract_x
_atom_site_fract_y
_atom_site_fract_z
_atom_site_U_iso_or_equiv
_atom_site_adp_type
_atom_site_occupancy
_atom_site_site_symmetry_order
_atom_site_calc_flag
_atom_site_refinement_flags_posn
_atom_site_refinement_flags_adp
_atom_site_refinement_flags_occupancy
_atom_site_disorder_assembly
_atom_site_disorder_group
S01 S 1.12194(8) 0.17730(5) 0.52902(2) 0.02831(17) Uani 1 1 d . . . . .
O002 O 0.3394(2) 0.37954(13) 0.29365(4) 0.0294(3) Uani 1 1 d . . . . .
O003 O 1.0535(2) 0.41289(12) 0.45181(4) 0.0258(3) Uani 1 1 d . . . . .
O004 O 0.6528(2) 0.20100(13) 0.27074(4) 0.0307(3) Uani 1 1 d . . . . .
C005 C 0.7133(3) 0.38280(17) 0.40470(6) 0.0232(4) Uani 1 1 d . . . . .
C006 C 0.6785(3) 0.25220(17) 0.31689(6) 0.0239(4) Uani 1 1 d . . . . .
C007 C 0.7937(3) 0.43240(18) 0.45435(6) 0.0255(4) Uani 1 1 d . . . . .
H007 H 0.7430 0.5238 0.4622 0.031 Uiso 1 1 calc R U . . .
C008 C 0.5092(3) 0.35179(17) 0.32890(6) 0.0233(4) Uani 1 1 d . . . . .
C009 C 0.8746(3) 0.28105(17) 0.39363(6) 0.0224(4) Uani 1 1 d . . . . .
C00A C 1.0447(3) 0.27409(18) 0.43710(6) 0.0239(4) Uani 1 1 d . . . . .
H00A H 1.2018 0.2333 0.4308 0.029 Uiso 1 1 calc R U . . .
C00B C 0.5258(3) 0.41757(17) 0.37351(6) 0.0245(4) Uani 1 1 d . . . . .
H00B H 0.4142 0.4827 0.3820 0.029 Uiso 1 1 calc R U . . .
C00C C 0.8586(3) 0.21342(18) 0.34970(6) 0.0242(4) Uani 1 1 d . . . . .
H00C H 0.9648 0.1445 0.3424 0.029 Uiso 1 1 calc R U . . .
C00D C 0.9356(3) 0.13979(19) 0.57880(6) 0.0274(4) Uani 1 1 d . . . . .
C00E C 0.7269(3) 0.0633(2) 0.57364(7) 0.0315(4) Uani 1 1 d . . . . .
H00E H 0.6774 0.0331 0.5431 0.038 Uiso 1 1 calc R U . . .
C00F C 0.7250(3) 0.32487(18) 0.49206(6) 0.0263(4) Uani 1 1 d . . . . .
H00D H 0.5590 0.2961 0.4876 0.032 Uiso 1 1 calc R U . . .
H00F H 0.7493 0.3572 0.5250 0.032 Uiso 1 1 calc R U . . .
C00G C 0.9043(3) 0.21078(19) 0.47997(6) 0.0254(4) Uani 1 1 d . . . . .
H00G H 0.8194 0.1290 0.4698 0.030 Uiso 1 1 calc R U . . .
C00H C 1.0077(4) 0.1850(2) 0.62484(7) 0.0336(4) Uani 1 1 d . . . . .
H00H H 1.1457 0.2373 0.6285 0.040 Uiso 1 1 calc R U . . .
C00I C 0.1747(4) 0.4856(2) 0.30347(7) 0.0329(4) Uani 1 1 d . . . . .
H00I H 0.0661 0.4969 0.2762 0.049 Uiso 1 1 calc R U . . .
H00J H 0.2627 0.5672 0.3090 0.049 Uiso 1 1 calc R U . . .
H00K H 0.0845 0.4640 0.3318 0.049 Uiso 1 1 calc R U . . .
C00J C 0.5930(4) 0.0324(2) 0.61405(8) 0.0388(5) Uani 1 1 d . . . . .
H00L H 0.4529 -0.0181 0.6105 0.047 Uiso 1 1 calc R U . . .
C00K C 0.8722(4) 0.1517(2) 0.66527(7) 0.0392(5) Uani 1 1 d . . . . .
H00M H 0.9211 0.1806 0.6960 0.047 Uiso 1 1 calc R U . . .
C00L C 0.6657(4) 0.0760(2) 0.65963(7) 0.0403(5) Uani 1 1 d . . . . .
H00N H 0.5752 0.0542 0.6866 0.048 Uiso 1 1 calc R U . . .
C00M C 0.8543(4) 0.1302(2) 0.25241(7) 0.0397(5) Uani 1 1 d . . . . .
H00O H 0.8313 0.1154 0.2182 0.060 Uiso 1 1 calc R U . . .
H00P H 0.8694 0.0455 0.2687 0.060 Uiso 1 1 calc R U . . .
H00Q H 0.9982 0.1818 0.2580 0.060 Uiso 1 1 calc R U . . .

loop_
_atom_site_aniso_label
_atom_site_aniso_U_11
_atom_site_aniso_U_22
_atom_site_aniso_U_33
_atom_site_aniso_U_23
_atom_site_aniso_U_13
_atom_site_aniso_U_12
S01 0.0286(3) 0.0368(3) 0.0196(3) 0.00379(17) 0.00225(18) -0.00309(17)
O002 0.0296(7) 0.0376(7) 0.0212(6) 0.0009(5) 0.0018(5) 0.0066(5)
O003 0.0283(6) 0.0280(6) 0.0212(6) -0.0020(5) 0.0046(5) -0.0055(5)
O004 0.0334(7) 0.0402(7) 0.0187(6) -0.0093(5) 0.0017(5) 0.0064(6)
C005 0.0291(9) 0.0242(8) 0.0165(8) 0.0001(6) 0.0066(7) -0.0025(7)
C006 0.0282(9) 0.0270(9) 0.0166(8) -0.0026(7) 0.0060(7) -0.0031(7)
C007 0.0294(9) 0.0280(9) 0.0193(9) -0.0030(7) 0.0041(7) -0.0006(7)
C008 0.0259(8) 0.0267(9) 0.0175(8) 0.0034(7) 0.0040(6) -0.0014(7)
C009 0.0263(9) 0.0242(8) 0.0169(8) 0.0012(7) 0.0055(7) -0.0015(7)
C00A 0.0258(8) 0.0268(9) 0.0192(8) -0.0004(7) 0.0048(7) -0.0023(7)
C00B 0.0289(9) 0.0245(9) 0.0205(9) 0.0006(7) 0.0086(7) 0.0026(7)
C00C 0.0289(9) 0.0231(8) 0.0208(9) -0.0011(7) 0.0060(7) 0.0005(7)
C00D 0.0328(9) 0.0298(9) 0.0195(9) 0.0017(7) 0.0020(7) 0.0039(7)
C00E 0.0349(10) 0.0373(10) 0.0225(9) 0.0022(8) 0.0030(7) -0.0018(8)
C00F 0.0270(9) 0.0354(10) 0.0167(8) -0.0008(7) 0.0048(7) -0.0016(7)
C00G 0.0298(9) 0.0299(9) 0.0167(8) 0.0009(7) 0.0022(7) -0.0047(7)
C00H 0.0426(11) 0.0349(10) 0.0233(9) -0.0013(8) 0.0000(8) 0.0037(8)
C00I 0.0314(10) 0.0401(11) 0.0273(10) 0.0070(8) 0.0052(8) 0.0087(8)
C00J 0.0371(11) 0.0483(12) 0.0314(10) 0.0093(9) 0.0100(9) -0.0007(9)
C00K 0.0574(13) 0.0409(11) 0.0194(9) -0.0002(8) 0.0051(9) 0.0123(10)
C00L 0.0477(12) 0.0490(12) 0.0248(10) 0.0091(9) 0.0147(9) 0.0101(10)
C00M 0.0366(11) 0.0563(13) 0.0264(10) -0.0163(9) 0.0042(8) 0.0079(10)

loop_
_atom_type_symbol
_atom_type_description
_atom_type_scat_dispersion_real
_atom_type_scat_dispersion_imag
_atom_type_scat_source
C C 0.0181 0.0091 'International Tables Vol C Tables 4.2.6.8 and 6.1.1.4'
H H 0.0000 0.0000 'International Tables Vol C Tables 4.2.6.8 and 6.1.1.4'
O O 0.0492 0.0322 'International Tables Vol C Tables 4.2.6.8 and 6.1.1.4'
S S 0.3331 0.5567 'International Tables Vol C Tables 4.2.6.8 and 6.1.1.4'

loop_
_geom_angle_atom_site_label_1
_geom_angle_atom_site_label_2
_geom_angle_atom_site_label_3
_geom_angle
_geom_angle_site_symmetry_1
_geom_angle_site_symmetry_3
_geom_angle_publ_flag
C00D S01 C00G 102.95(8) . . ?
C008 O002 C00I 116.75(14) . . ?
C00A O003 C007 96.53(12) . . ?
C006 O004 C00M 116.35(14) . . ?
C009 C005 C007 104.90(15) . . ?
C00B C005 C007 133.27(16) . . ?
C00B C005 C009 121.82(16) . . ?
O004 C006 C008 114.88(15) . . ?
O004 C006 C00C 123.95(15) . . ?
C00C C006 C008 121.15(16) . . ?
O003 C007 C005 100.80(13) . . ?
O003 C007 H007 115.0 . . ?
O003 C007 C00F 101.30(14) . . ?
C005 C007 H007 115.0 . . ?
C005 C007 C00F 107.93(14) . . ?
C00F C007 H007 115.0 . . ?
O002 C008 C006 115.37(15) . . ?
O002 C008 C00B 124.25(16) . . ?
C00B C008 C006 120.35(16) . . ?
C005 C009 C00A 104.73(14) . . ?
C00C C009 C005 121.03(16) . . ?
C00C C009 C00A 134.21(16) . . ?
O003 C00A C009 101.26(14) . . ?
O003 C00A H00A 115.0 . . ?
O003 C00A C00G 101.01(13) . . ?
C009 C00A H00A 115.0 . . ?
C009 C00A C00G 107.75(14) . . ?
C00G C00A H00A 115.0 . . ?
C005 C00B C008 117.78(16) . . ?
C005 C00B H00B 121.1 . . ?
C008 C00B H00B 121.1 . . ?
C006 C00C H00C 121.1 . . ?
C009 C00C C006 117.73(16) . . ?
C009 C00C H00C 121.1 . . ?
C00E C00D S01 122.22(14) . . ?
C00E C00D C00H 119.54(18) . . ?
C00H C00D S01 118.20(15) . . ?
C00D C00E H00E 120.1 . . ?
C00J C00E C00D 119.89(19) . . ?
C00J C00E H00E 120.1 . . ?
C007 C00F H00D 111.5 . . ?
C007 C00F H00F 111.5 . . ?
C007 C00F C00G 101.43(13) . . ?
H00D C00F H00F 109.3 . . ?
C00G C00F H00D 111.5 . . ?
C00G C00F H00F 111.5 . . ?
S01 C00G H00G 111.5 . . ?
C00A C00G S01 107.55(12) . . ?
C00A C00G H00G 111.5 . . ?
C00F C00G S01 113.13(12) . . ?
C00F C00G C00A 101.32(14) . . ?
C00F C00G H00G 111.5 . . ?
C00D C00H H00H 120.1 . . ?
C00K C00H C00D 119.9(2) . . ?
C00K C00H H00H 120.1 . . ?
O002 C00I H00I 109.5 . . ?
O002 C00I H00J 109.5 . . ?
O002 C00I H00K 109.5 . . ?
H00I C00I H00J 109.5 . . ?
H00I C00I H00K 109.5 . . ?
H00J C00I H00K 109.5 . . ?
C00E C00J H00L 119.7 . . ?
C00L C00J C00E 120.5(2) . . ?
C00L C00J H00L 119.7 . . ?
C00H C00K H00M 120.0 . . ?
C00L C00K C00H 120.0(2) . . ?
C00L C00K H00M 120.0 . . ?
C00J C00L H00N 119.9 . . ?
C00K C00L C00J 120.19(18) . . ?
C00K C00L H00N 119.9 . . ?
O004 C00M H00O 109.5 . . ?
O004 C00M H00P 109.5 . . ?
O004 C00M H00Q 109.5 . . ?
H00O C00M H00P 109.5 . . ?
H00O C00M H00Q 109.5 . . ?
H00P C00M H00Q 109.5 . . ?

loop_
_geom_bond_atom_site_label_1
_geom_bond_atom_site_label_2
_geom_bond_distance
_geom_bond_site_symmetry_2
_geom_bond_publ_flag
S01 C00D 1.7724(18) . ?
S01 C00G 1.8255(18) . ?
O002 C008 1.368(2) . ?
O002 C00I 1.428(2) . ?
O003 C007 1.457(2) . ?
O003 C00A 1.444(2) . ?
O004 C006 1.375(2) . ?
O004 C00M 1.423(2) . ?
C005 C007 1.514(2) . ?
C005 C009 1.391(2) . ?
C005 C00B 1.381(3) . ?
C006 C008 1.411(2) . ?
C006 C00C 1.389(3) . ?
C007 H007 0.9800 . ?
C007 C00F 1.546(2) . ?
C008 C00B 1.394(2) . ?
C009 C00A 1.512(2) . ?
C009 C00C 1.387(2) . ?
C00A H00A 0.9800 . ?
C00A C00G 1.560(2) . ?
C00B H00B 0.9300 . ?
C00C H00C 0.9300 . ?
C00D C00E 1.392(3) . ?
C00D C00H 1.397(3) . ?
C00E H00E 0.9300 . ?
C00E C00J 1.384(3) . ?
C00F H00D 0.9700 . ?
C00F H00F 0.9700 . ?
C00F C00G 1.552(3) . ?
C00G H00G 0.9800 . ?
C00H H00H 0.9300 . ?
C00H C00K 1.396(3) . ?
C00I H00I 0.9600 . ?
C00I H00J 0.9600 . ?
C00I H00K 0.9600 . ?
C00J H00L 0.9300 . ?
C00J C00L 1.382(3) . ?
C00K H00M 0.9300 . ?
C00K C00L 1.378(3) . ?
C00L H00N 0.9300 . ?
C00M H00O 0.9600 . ?
C00M H00P 0.9600 . ?
C00M H00Q 0.9600 . ?

loop_
_geom_torsion_atom_site_label_1
_geom_torsion_atom_site_label_2
_geom_torsion_atom_site_label_3
_geom_torsion_atom_site_label_4
_geom_torsion
_geom_torsion_site_symmetry_1
_geom_torsion_site_symmetry_2
_geom_torsion_site_symmetry_3
_geom_torsion_site_symmetry_4
_geom_torsion_publ_flag
S01 C00D C00E C00J 177.38(16) . . . . ?
S01 C00D C00H C00K -176.76(15) . . . . ?
O002 C008 C00B C005 -177.23(15) . . . . ?
O003 C007 C00F C00G -35.20(16) . . . . ?
O003 C00A C00G S01 -83.39(14) . . . . ?
O003 C00A C00G C00F 35.53(16) . . . . ?
O004 C006 C008 O002 2.2(2) . . . . ?
O004 C006 C008 C00B -175.91(15) . . . . ?
O004 C006 C00C C009 174.98(16) . . . . ?
C005 C007 C00F C00G 70.19(17) . . . . ?
C005 C009 C00A O003 -33.25(16) . . . . ?
C005 C009 C00A C00G 72.30(17) . . . . ?
C005 C009 C00C C006 1.0(3) . . . . ?
C006 C008 C00B C005 0.7(2) . . . . ?
C007 O003 C00A C009 52.51(13) . . . . ?
C007 O003 C00A C00G -58.31(14) . . . . ?
C007 C005 C009 C00A -0.03(17) . . . . ?
C007 C005 C009 C00C -178.68(15) . . . . ?
C007 C005 C00B C008 178.25(17) . . . . ?
C007 C00F C00G S01 114.83(13) . . . . ?
C007 C00F C00G C00A 0.00(17) . . . . ?
C008 C006 C00C C009 -3.5(2) . . . . ?
C009 C005 C007 O003 32.90(16) . . . . ?
C009 C005 C007 C00F -72.85(17) . . . . ?
C009 C005 C00B C008 -3.2(2) . . . . ?
C009 C00A C00G S01 170.88(12) . . . . ?
C009 C00A C00G C00F -70.20(17) . . . . ?
C00A O003 C007 C005 -52.34(14) . . . . ?
C00A O003 C007 C00F 58.62(14) . . . . ?
C00A C009 C00C C006 -177.20(17) . . . . ?
C00B C005 C007 O003 -148.41(18) . . . . ?
C00B C005 C007 C00F 105.8(2) . . . . ?
C00B C005 C009 C00A -178.91(15) . . . . ?
C00B C005 C009 C00C 2.4(3) . . . . ?
C00C C006 C008 O002 -179.20(15) . . . . ?
C00C C006 C008 C00B 2.7(3) . . . . ?
C00C C009 C00A O003 145.13(19) . . . . ?
C00C C009 C00A C00G -109.3(2) . . . . ?
C00D S01 C00G C00A 168.32(12) . . . . ?
C00D S01 C00G C00F 57.28(14) . . . . ?
C00D C00E C00J C00L -0.5(3) . . . . ?
C00D C00H C00K C00L -1.0(3) . . . . ?
C00E C00D C00H C00K 0.9(3) . . . . ?
C00E C00J C00L C00K 0.4(3) . . . . ?
C00G S01 C00D C00E 39.98(18) . . . . ?
C00G S01 C00D C00H -142.39(15) . . . . ?
C00H C00D C00E C00J -0.2(3) . . . . ?
C00H C00K C00L C00J 0.3(3) . . . . ?
C00I O002 C008 C006 -176.24(15) . . . . ?
C00I O002 C008 C00B 1.8(2) . . . . ?
C00M O004 C006 C008 162.89(17) . . . . ?
C00M O004 C006 C00C -15.7(2) . . . . ?
